data_1566049
loop_
_publ_author_name
'Iwumene, Ndidi U. N.'
'Moseley, Daniel. F.'
'Pullin, Robert D. C.'
'Willis, Michael C.'

_publ_section_title
;
 Diverse saturated heterocycles from a hydroacylation/conjugate addition
 cascade
;
_journal_issue 5
_journal_name_full 'Chemical Science'
_journal_page_first 1504
_journal_page_last 1511
_journal_paper_doi 10.1039/D1SC06900D
_journal_volume 13
_journal_year 2022
_chemical_formula_moiety 'C20 H27 N1 O5'
_chemical_formula_sum 'C20 H27 N O5'
_chemical_formula_weight 361.44
_space_group_IT_number 14
_space_group_name_Hall '-P 2ybc'
_space_group_name_H-M_alt 'P 1 21/c 1'
_symmetry_cell_setting monoclinic
_symmetry_space_group_name_H-M 'P 1 21/c 1'
_atom_sites_solution_hydrogens difmap
_atom_sites_solution_primary other
_audit_update_record
;
2021-06-24 deposited with the CCDC.	2022-01-10 downloaded from the CCDC.
;
_cell_angle_alpha 90
_cell_angle_beta 107.936(4)
_cell_angle_gamma 90
_cell_formula_units_Z 8
_cell_length_a 11.6377(4)
_cell_length_b 19.0350(7)
_cell_length_c 18.0198(7)
_cell_measurement_reflns_used 8500
_cell_measurement_temperature 170
_cell_measurement_theta_max 30.35
_cell_measurement_theta_min 1.84
_cell_volume 3797.8(3)
_computing_cell_refinement
; 
 CrysAlisPro (Rigaku Oxford Diffraction, 2017) 
;
_computing_data_collection 'SuperNova, (Oxford Diffraction, 2010)'
_computing_data_reduction
; 
 CrysAlisPro (Rigaku Oxford Diffraction, 2017) 
;
_computing_molecular_graphics 'CAMERON (Watkin et al., 1996)'
_computing_publication_material 'CRYSTALS (Betteridge et al., 2003)'
_computing_structure_refinement 'CRYSTALS (Betteridge et al., 2003)'
_computing_structure_solution 'Superflip (Palatinus & Chapuis, 2007)'
_diffrn_ambient_temperature 170
_diffrn_measured_fraction_theta_full 0.995
_diffrn_measured_fraction_theta_max 0.967
_diffrn_measurement_device Area
_diffrn_measurement_device_type 'Oxford Diffraction SuperNova'
_diffrn_measurement_method \w
_diffrn_radiation_monochromator 'focussing mirrors'
_diffrn_radiation_type 'Mo K\a'
_diffrn_radiation_wavelength 0.71073
_diffrn_reflns_av_R_equivalents 0.036
_diffrn_reflns_limit_h_max 16
_diffrn_reflns_limit_h_min -16
_diffrn_reflns_limit_k_max 27
_diffrn_reflns_limit_k_min -26
_diffrn_reflns_limit_l_max 25
_diffrn_reflns_limit_l_min -25
_diffrn_reflns_number 50277
_diffrn_reflns_theta_full 27.196
_diffrn_reflns_theta_max 30.557
_diffrn_reflns_theta_min 1.839
_diffrn_standards_number 0
_exptl_absorpt_coefficient_mu 0.090
_exptl_absorpt_correction_T_max 0.98
_exptl_absorpt_correction_T_min 0.90
_exptl_absorpt_correction_type multi-scan
_exptl_absorpt_process_details
; 
 CrysAlisPro (Rigaku Oxford Diffraction, 2017) 
;
_exptl_crystal_colour colourless
_exptl_crystal_density_diffrn 1.264
_exptl_crystal_density_meas ?
_exptl_crystal_density_method 'not measured'
_exptl_crystal_description lath
_exptl_crystal_F_000 1552
_exptl_crystal_size_max 0.800
_exptl_crystal_size_mid 0.400
_exptl_crystal_size_min 0.200
_refine_diff_density_max 0.58
_refine_diff_density_min -0.43
_refine_ls_extinction_method None
_refine_ls_goodness_of_fit_ref 0.9801
_refine_ls_hydrogen_treatment noref
_refine_ls_matrix_type full
_refine_ls_number_parameters 469
_refine_ls_number_reflns 11262
_refine_ls_number_restraints 0
_refine_ls_R_factor_all 0.0819
_refine_ls_R_factor_gt 0.0508
_refine_ls_shift/su_max 0.0006463
_refine_ls_shift/su_mean 0.0000632
_refine_ls_structure_factor_coef Fsqd
_refine_ls_weighting_details
;
 Method= Modified Sheldrick 
 w=1/[\s^2^(F^2^) + ( 0.08P)^2^ + 1.14P] 
 ,where P=(max(Fo^2^,0) + 2Fc^2^)/3 
;
_refine_ls_weighting_scheme calc
_refine_ls_wR_factor_all 0.1517
_refine_ls_wR_factor_gt 0.1281
_refine_ls_wR_factor_ref 0.1517
_reflns_limit_h_max 15
_reflns_limit_h_min -16
_reflns_limit_k_max 27
_reflns_limit_k_min 0
_reflns_limit_l_max 25
_reflns_limit_l_min 0
_reflns_number_gt 7542
_reflns_number_total 11263
_reflns_threshold_expression I>2.0\s(I)
_oxford_diffrn_Wilson_B_factor 2.00
_oxford_diffrn_Wilson_scale 0.43
_oxford_refine_ls_r_factor_ref 0.0819
_oxford_refine_ls_scale 1.613(8)
_oxford_reflns_number_all 11263
_cod_data_source_file d1sc06900d2.cif
_cod_data_source_block DM3_067_v2
_cod_depositor_comments
;
The following automatic conversions were performed:

data item '_exptl_crystal_density_meas' value 'not measured' was
changed to '?' -- the value is perceived as not measured.

Automatic conversion script
Id: cif_fix_values 7556 2019-12-06 15:28:31Z antanas 

 Adding full bibliography for 1566046--1566049.cif.
;
_cod_original_sg_symbol_H-M 'P 21/c '
_cod_original_formula_sum 'C20 H27 N1 O5'
_cod_database_code 1566049
_oxford_refine_reflns_threshold_expression I>-3.0\s(I)
_oxford_refine_ls_r_factor_all 0.0819
_oxford_refine_ls_wr_factor_all 0.1518

loop_
_symmetry_equiv_pos_as_xyz
x,y,z
-x,-y,-z
x,-y+1/2,z+1/2
-x,y+1/2,-z+1/2

loop_
_atom_site_label
_atom_site_type_symbol
_atom_site_fract_x
_atom_site_fract_y
_atom_site_fract_z
_atom_site_U_iso_or_equiv
_atom_site_occupancy
_atom_site_adp_type
_atom_site_refinement_flags_posn
_atom_site_refinement_flags_adp
_atom_site_refinement_flags_occupancy
_atom_site_disorder_assembly
_atom_site_disorder_group
_atom_site_attached_hydrogens
O1 O 0.49953(10) 0.59314(5) 0.16138(6) 0.0301 1.0000 Uani . . . . . .
C2 C 0.53708(12) 0.52545(7) 0.19482(8) 0.0226 1.0000 Uani . . . . . .
C3 C 0.55466(12) 0.53022(7) 0.28109(8) 0.0218 1.0000 Uani . . . . . .
C4 C 0.65822(13) 0.50277(8) 0.33433(8) 0.0277 1.0000 Uani . . . . . .
C5 C 0.67259(14) 0.50543(9) 0.41374(9) 0.0349 1.0000 Uani . . . . . .
C6 C 0.58416(15) 0.53543(9) 0.44023(9) 0.0368 1.0000 Uani . . . . . .
C7 C 0.48105(15) 0.56297(9) 0.38765(9) 0.0362 1.0000 Uani . . . . . .
C8 C 0.46621(13) 0.56004(8) 0.30821(8) 0.0289 1.0000 Uani . . . . . .
C9 C 0.44187(12) 0.47052(7) 0.15520(7) 0.0222 1.0000 Uani . . . . . .
O10 O 0.42210(10) 0.47083(5) 0.07272(6) 0.0299 1.0000 Uani . . . . . .
C11 C 0.38501(16) 0.53878(8) 0.04072(9) 0.0360 1.0000 Uani . . . . . .
C12 C 0.47976(17) 0.59247(8) 0.07903(9) 0.0357 1.0000 Uani . . . . . .
C13 C 0.48156(12) 0.39699(7) 0.18262(8) 0.0240 1.0000 Uani . . . . . .
C14 C 0.37968(11) 0.34347(7) 0.16117(7) 0.0191 1.0000 Uani . . . . . .
O15 O 0.27631(8) 0.36033(5) 0.15350(6) 0.0270 1.0000 Uani . . . . . .
C16 C 0.41367(12) 0.26806(7) 0.14715(7) 0.0206 1.0000 Uani . . . . . .
C17 C 0.54074(11) 0.24871(7) 0.20151(7) 0.0194 1.0000 Uani . . . . . .
O18 O 0.61889(9) 0.22812(6) 0.17396(6) 0.0299 1.0000 Uani . . . . . .
N19 N 0.56496(9) 0.25650(6) 0.27991(6) 0.0206 1.0000 Uani . . . . . .
C20 C 0.47596(12) 0.26849(7) 0.32078(7) 0.0216 1.0000 Uani . . . . . .
C21 C 0.52993(14) 0.31179(9) 0.39353(8) 0.0307 1.0000 Uani . . . . . .
O22 O 0.63720(10) 0.27995(7) 0.44316(6) 0.0377 1.0000 Uani . . . . . .
C23 C 0.72561(14) 0.27695(9) 0.40317(9) 0.0361 1.0000 Uani . . . . . .
C24 C 0.68278(12) 0.23184(8) 0.33065(8) 0.0284 1.0000 Uani . . . . . .
C25 C 0.31741(13) 0.21472(7) 0.15296(9) 0.0289 1.0000 Uani . . . . . .
C26 C 0.41744(15) 0.26812(9) 0.06238(8) 0.0326 1.0000 Uani . . . . . .
O27 O 0.97091(10) 0.53814(5) 0.15520(6) 0.0305 1.0000 Uani . . . . . .
C28 C 1.01392(12) 0.60553(7) 0.18722(8) 0.0229 1.0000 Uani . . . . . .
C29 C 1.03985(12) 0.60236(7) 0.27426(7) 0.0216 1.0000 Uani . . . . . .
C30 C 1.14754(12) 0.62915(7) 0.32366(8) 0.0248 1.0000 Uani . . . . . .
C31 C 1.16926(13) 0.62929(8) 0.40409(8) 0.0294 1.0000 Uani . . . . . .
C32 C 1.08381(14) 0.60236(9) 0.43548(8) 0.0319 1.0000 Uani . . . . . .
C33 C 0.97706(15) 0.57462(10) 0.38659(9) 0.0375 1.0000 Uani . . . . . .
C34 C 0.95482(13) 0.57499(9) 0.30629(8) 0.0315 1.0000 Uani . . . . . .
C35 C 0.91894(12) 0.66169(7) 0.14968(8) 0.0233 1.0000 Uani . . . . . .
O36 O 0.89322(10) 0.66115(6) 0.06679(6) 0.0331 1.0000 Uani . . . . . .
C37 C 0.85199(17) 0.59348(9) 0.03601(9) 0.0386 1.0000 Uani . . . . . .
C38 C 0.94531(17) 0.53876(9) 0.07227(9) 0.0368 1.0000 Uani . . . . . .
C39 C 0.96334(12) 0.73467(7) 0.17658(8) 0.0253 1.0000 Uani . . . . . .
C40 C 0.86445(12) 0.79006(7) 0.15846(8) 0.0229 1.0000 Uani . . . . . .
O41 O 0.76019(9) 0.77490(6) 0.14979(7) 0.0343 1.0000 Uani . . . . . .
C42 C 0.90236(12) 0.86553(7) 0.14807(8) 0.0234 1.0000 Uani . . . . . .
C43 C 1.03237(12) 0.87988(7) 0.20112(8) 0.0237 1.0000 Uani . . . . . .
O44 O 1.11108(9) 0.89774(6) 0.17247(7) 0.0349 1.0000 Uani . . . . . .
N45 N 1.05870(10) 0.86959(6) 0.27931(7) 0.0245 1.0000 Uani . . . . . .
C46 C 0.97075(12) 0.86152(7) 0.32204(8) 0.0244 1.0000 Uani . . . . . .
C47 C 1.01985(14) 0.81487(9) 0.39297(9) 0.0328 1.0000 Uani . . . . . .
O48 O 1.13467(10) 0.83866(7) 0.44124(6) 0.0399 1.0000 Uani . . . . . .
C49 C 1.21790(14) 0.83499(9) 0.39713(10) 0.0376 1.0000 Uani . . . . . .
C50 C 1.18217(13) 0.88499(9) 0.32893(9) 0.0330 1.0000 Uani . . . . . .
C51 C 0.90161(15) 0.86804(9) 0.06249(9) 0.0369 1.0000 Uani . . . . . .
C52 C 0.81204(13) 0.92045(8) 0.15864(9) 0.0317 1.0000 Uani . . . . . .
H21 H 0.6156 0.5131 0.1852 0.0293 1.0000 Uiso . . . . . .
H41 H 0.7194 0.4807 0.3158 0.0356 1.0000 Uiso . . . . . .
H51 H 0.7442 0.4865 0.4514 0.0438 1.0000 Uiso . . . . . .
H61 H 0.5948 0.5367 0.4949 0.0460 1.0000 Uiso . . . . . .
H71 H 0.4183 0.5852 0.4068 0.0463 1.0000 Uiso . . . . . .
H81 H 0.3936 0.5798 0.2709 0.0369 1.0000 Uiso . . . . . .
H91 H 0.3623 0.4829 0.1668 0.0279 1.0000 Uiso . . . . . .
H112 H 0.3734 0.5365 -0.0161 0.0461 1.0000 Uiso . . . . . .
H111 H 0.3072 0.5496 0.0501 0.0460 1.0000 Uiso . . . . . .
H121 H 0.4485 0.6404 0.0593 0.0448 1.0000 Uiso . . . . . .
H122 H 0.5564 0.5804 0.0676 0.0460 1.0000 Uiso . . . . . .
H132 H 0.5147 0.3963 0.2403 0.0317 1.0000 Uiso . . . . . .
H131 H 0.5449 0.3808 0.1601 0.0317 1.0000 Uiso . . . . . .
H201 H 0.4067 0.2943 0.2870 0.0274 1.0000 Uiso . . . . . .
H202 H 0.4491 0.2234 0.3349 0.0280 1.0000 Uiso . . . . . .
H212 H 0.5468 0.3599 0.3782 0.0400 1.0000 Uiso . . . . . .
H211 H 0.4709 0.3136 0.4224 0.0391 1.0000 Uiso . . . . . .
H232 H 0.7999 0.2563 0.4400 0.0453 1.0000 Uiso . . . . . .
H231 H 0.7416 0.3256 0.3882 0.0453 1.0000 Uiso . . . . . .
H241 H 0.7400 0.2345 0.3006 0.0362 1.0000 Uiso . . . . . .
H242 H 0.6723 0.1833 0.3456 0.0368 1.0000 Uiso . . . . . .
H252 H 0.3425 0.1676 0.1414 0.0464 1.0000 Uiso . . . . . .
H251 H 0.3088 0.2148 0.2056 0.0461 1.0000 Uiso . . . . . .
H253 H 0.2398 0.2272 0.1149 0.0456 1.0000 Uiso . . . . . .
H262 H 0.4362 0.2201 0.0514 0.0522 1.0000 Uiso . . . . . .
H261 H 0.4762 0.3039 0.0574 0.0517 1.0000 Uiso . . . . . .
H263 H 0.3375 0.2803 0.0286 0.0500 1.0000 Uiso . . . . . .
H281 H 1.0914 0.6184 0.1741 0.0277 1.0000 Uiso . . . . . .
H301 H 1.2071 0.6482 0.3026 0.0310 1.0000 Uiso . . . . . .
H311 H 1.2450 0.6482 0.4376 0.0382 1.0000 Uiso . . . . . .
H321 H 1.0989 0.6027 0.4906 0.0408 1.0000 Uiso . . . . . .
H331 H 0.9182 0.5548 0.4092 0.0465 1.0000 Uiso . . . . . .
H341 H 0.8806 0.5560 0.2720 0.0394 1.0000 Uiso . . . . . .
H351 H 0.8400 0.6520 0.1623 0.0282 1.0000 Uiso . . . . . .
H372 H 0.8393 0.5958 -0.0208 0.0498 1.0000 Uiso . . . . . .
H371 H 0.7737 0.5826 0.0472 0.0500 1.0000 Uiso . . . . . .
H381 H 1.0224 0.5510 0.0602 0.0467 1.0000 Uiso . . . . . .
H382 H 0.9138 0.4908 0.0521 0.0475 1.0000 Uiso . . . . . .
H392 H 1.0282 0.7495 0.1533 0.0324 1.0000 Uiso . . . . . .
H391 H 0.9999 0.7344 0.2340 0.0334 1.0000 Uiso . . . . . .
H461 H 0.9544 0.9086 0.3398 0.0322 1.0000 Uiso . . . . . .
H462 H 0.8969 0.8408 0.2878 0.0311 1.0000 Uiso . . . . . .
H472 H 0.9641 0.8152 0.4248 0.0421 1.0000 Uiso . . . . . .
H471 H 1.0237 0.7669 0.3729 0.0419 1.0000 Uiso . . . . . .
H492 H 1.3000 0.8483 0.4338 0.0477 1.0000 Uiso . . . . . .
H491 H 1.2212 0.7857 0.3779 0.0470 1.0000 Uiso . . . . . .
H501 H 1.1849 0.9348 0.3477 0.0419 1.0000 Uiso . . . . . .
H502 H 1.2380 0.8800 0.2964 0.0416 1.0000 Uiso . . . . . .
H512 H 0.9299 0.9138 0.0526 0.0582 1.0000 Uiso . . . . . .
H511 H 0.9532 0.8306 0.0541 0.0572 1.0000 Uiso . . . . . .
H513 H 0.8190 0.8608 0.0304 0.0583 1.0000 Uiso . . . . . .
H522 H 0.8373 0.9674 0.1468 0.0508 1.0000 Uiso . . . . . .
H521 H 0.8060 0.9190 0.2109 0.0505 1.0000 Uiso . . . . . .
H523 H 0.7319 0.9088 0.1216 0.0510 1.0000 Uiso . . . . . .

loop_
_atom_site_aniso_label
_atom_site_aniso_U_11
_atom_site_aniso_U_22
_atom_site_aniso_U_33
_atom_site_aniso_U_23
_atom_site_aniso_U_13
_atom_site_aniso_U_12
O1 0.0507(7) 0.0160(5) 0.0230(5) 0.0012(4) 0.0106(4) 0.0002(4)
C2 0.0274(7) 0.0161(6) 0.0248(6) 0.0006(5) 0.0089(5) -0.0002(5)
C3 0.0237(6) 0.0171(6) 0.0238(6) 0.0005(5) 0.0060(5) -0.0020(5)
C4 0.0243(7) 0.0235(7) 0.0330(7) 0.0019(5) 0.0054(6) -0.0005(5)
C5 0.0315(8) 0.0347(8) 0.0303(7) 0.0071(6) -0.0022(6) -0.0050(6)
C6 0.0429(9) 0.0441(9) 0.0219(7) 0.0008(6) 0.0077(6) -0.0124(7)
C7 0.0380(8) 0.0431(9) 0.0313(8) -0.0026(7) 0.0162(7) 0.0005(7)
C8 0.0281(7) 0.0315(8) 0.0261(7) 0.0002(6) 0.0067(6) 0.0046(6)
C9 0.0257(6) 0.0178(6) 0.0221(6) 0.0011(5) 0.0061(5) 0.0008(5)
O10 0.0453(6) 0.0195(5) 0.0224(5) -0.0008(4) 0.0067(4) -0.0002(4)
C11 0.0558(10) 0.0242(7) 0.0233(7) 0.0027(5) 0.0052(7) 0.0007(7)
C12 0.0624(11) 0.0219(7) 0.0238(7) 0.0021(5) 0.0149(7) -0.0027(7)
C13 0.0213(6) 0.0168(6) 0.0314(7) 0.0020(5) 0.0047(5) 0.0003(5)
C14 0.0205(6) 0.0197(6) 0.0165(5) 0.0017(4) 0.0048(4) 0.0004(5)
O15 0.0214(5) 0.0263(5) 0.0335(5) 0.0033(4) 0.0090(4) 0.0035(4)
C16 0.0217(6) 0.0196(6) 0.0196(6) -0.0019(4) 0.0048(5) -0.0002(5)
C17 0.0201(6) 0.0155(6) 0.0239(6) 0.0004(4) 0.0085(5) -0.0003(4)
O18 0.0268(5) 0.0338(6) 0.0332(5) -0.0000(4) 0.0152(4) 0.0067(4)
N19 0.0160(5) 0.0246(6) 0.0207(5) 0.0012(4) 0.0048(4) 0.0015(4)
C20 0.0198(6) 0.0251(7) 0.0210(6) 0.0025(5) 0.0078(5) 0.0005(5)
C21 0.0348(8) 0.0352(8) 0.0217(6) -0.0026(6) 0.0082(6) -0.0010(6)
O22 0.0325(6) 0.0560(8) 0.0210(5) 0.0021(5) 0.0029(4) -0.0042(5)
C23 0.0243(7) 0.0508(10) 0.0284(7) 0.0019(7) 0.0009(6) -0.0079(7)
C24 0.0196(6) 0.0345(8) 0.0280(7) 0.0047(6) 0.0029(5) 0.0024(5)
C25 0.0247(7) 0.0219(7) 0.0363(8) -0.0025(6) 0.0036(6) -0.0051(5)
C26 0.0388(8) 0.0375(9) 0.0207(6) -0.0035(6) 0.0078(6) 0.0042(6)
O27 0.0474(6) 0.0199(5) 0.0230(5) -0.0035(4) 0.0089(4) -0.0028(4)
C28 0.0273(7) 0.0194(6) 0.0219(6) -0.0013(5) 0.0075(5) -0.0005(5)
C29 0.0246(6) 0.0186(6) 0.0213(6) -0.0006(5) 0.0069(5) 0.0015(5)
C30 0.0224(6) 0.0232(7) 0.0278(7) -0.0016(5) 0.0062(5) 0.0003(5)
C31 0.0259(7) 0.0297(8) 0.0273(7) -0.0056(5) 0.0006(5) 0.0012(6)
C32 0.0361(8) 0.0365(8) 0.0211(6) -0.0022(6) 0.0061(6) 0.0031(6)
C33 0.0367(8) 0.0514(10) 0.0270(7) -0.0001(7) 0.0136(6) -0.0103(7)
C34 0.0274(7) 0.0399(9) 0.0256(7) -0.0018(6) 0.0058(6) -0.0105(6)
C35 0.0260(7) 0.0198(6) 0.0225(6) -0.0004(5) 0.0051(5) -0.0021(5)
O36 0.0445(6) 0.0282(5) 0.0221(5) 0.0022(4) 0.0036(4) -0.0031(5)
C37 0.0540(10) 0.0335(8) 0.0229(7) -0.0040(6) 0.0041(7) -0.0073(7)
C38 0.0567(10) 0.0302(8) 0.0234(7) -0.0078(6) 0.0123(7) -0.0039(7)
C39 0.0219(6) 0.0188(6) 0.0330(7) -0.0006(5) 0.0053(5) -0.0005(5)
C40 0.0218(6) 0.0236(6) 0.0232(6) -0.0005(5) 0.0069(5) -0.0004(5)
O41 0.0224(5) 0.0323(6) 0.0491(7) -0.0005(5) 0.0125(5) -0.0027(4)
C42 0.0226(6) 0.0209(6) 0.0265(6) 0.0026(5) 0.0071(5) 0.0013(5)
C43 0.0228(6) 0.0168(6) 0.0336(7) 0.0002(5) 0.0117(5) -0.0008(5)
O44 0.0298(6) 0.0346(6) 0.0467(7) 0.0018(5) 0.0211(5) -0.0052(4)
N45 0.0163(5) 0.0269(6) 0.0298(6) -0.0037(5) 0.0065(4) -0.0027(4)
C46 0.0206(6) 0.0261(7) 0.0280(7) -0.0014(5) 0.0095(5) 0.0009(5)
C47 0.0302(8) 0.0370(8) 0.0304(7) 0.0007(6) 0.0082(6) 0.0036(6)
O48 0.0338(6) 0.0506(7) 0.0293(6) -0.0050(5) 0.0008(5) 0.0077(5)
C49 0.0245(7) 0.0421(9) 0.0400(9) -0.0087(7) 0.0008(6) 0.0066(6)
C50 0.0185(6) 0.0357(8) 0.0421(8) -0.0093(7) 0.0055(6) -0.0047(6)
C51 0.0417(9) 0.0421(9) 0.0284(7) 0.0078(7) 0.0131(6) -0.0007(7)
C52 0.0291(7) 0.0251(7) 0.0394(8) 0.0047(6) 0.0082(6) 0.0077(6)

loop_
_atom_type_symbol
_atom_type_scat_dispersion_real
_atom_type_scat_dispersion_imag
_atom_type_scat_Cromer_Mann_a1
_atom_type_scat_Cromer_Mann_b1
_atom_type_scat_Cromer_Mann_a2
_atom_type_scat_Cromer_Mann_b2
_atom_type_scat_Cromer_Mann_a3
_atom_type_scat_Cromer_Mann_b3
_atom_type_scat_Cromer_Mann_a4
_atom_type_scat_Cromer_Mann_b4
_atom_type_scat_Cromer_Mann_c
_atom_type_scat_source
C 0.0033 0.0016 2.3100 20.8439 1.0200 10.2075 1.5886 0.5687 0.8650 51.6512 0.2156 'International Tables Vol C 4.2.6.8 and 6.1.1.4'
H 0.0000 0.0000 0.4930 10.5109 0.3229 26.1257 0.1402 3.1424 0.0408 57.7998 0.0030 'International Tables Vol C 4.2.6.8 and 6.1.1.4'
N 0.0061 0.0033 12.2126 0.0057 3.1322 9.8933 2.0125 28.9975 1.1663 0.5826 -11.5290 'International Tables Vol C 4.2.6.8 and 6.1.1.4'
O 0.0106 0.0060 3.0485 13.2771 2.2868 5.7011 1.5463 0.3239 0.8670 32.9089 0.2508 'International Tables Vol C 4.2.6.8 and 6.1.1.4'

loop_
_geom_angle_atom_site_label_1
_geom_angle_site_symmetry_1
_geom_angle_atom_site_label_2
_geom_angle_site_symmetry_2
_geom_angle_atom_site_label_3
_geom_angle_site_symmetry_3
_geom_angle
_geom_angle_publ_flag
C2 . O1 . C12 . 111.05(10) yes
O1 . C2 . C3 . 107.86(10) yes
O1 . C2 . C9 . 109.57(11) yes
C3 . C2 . C9 . 111.77(11) yes
O1 . C2 . H21 . 108.2 no
C3 . C2 . H21 . 110.4 no
C9 . C2 . H21 . 108.9 no
C2 . C3 . C4 . 120.17(12) yes
C2 . C3 . C8 . 120.50(12) yes
C4 . C3 . C8 . 119.31(13) yes
C3 . C4 . C5 . 120.04(14) yes
C3 . C4 . H41 . 119.8 no
C5 . C4 . H41 . 120.1 no
C4 . C5 . C6 . 120.25(14) yes
C4 . C5 . H51 . 120.9 no
C6 . C5 . H51 . 118.9 no
C5 . C6 . C7 . 120.04(14) yes
C5 . C6 . H61 . 119.5 no
C7 . C6 . H61 . 120.5 no
C6 . C7 . C8 . 119.81(14) yes
C6 . C7 . H71 . 120.0 no
C8 . C7 . H71 . 120.2 no
C3 . C8 . C7 . 120.55(13) yes
C3 . C8 . H81 . 119.5 no
C7 . C8 . H81 . 120.0 no
C2 . C9 . O10 . 110.06(10) yes
C2 . C9 . C13 . 112.11(11) yes
O10 . C9 . C13 . 106.19(10) yes
C2 . C9 . H91 . 108.3 no
O10 . C9 . H91 . 109.9 no
C13 . C9 . H91 . 110.3 no
C9 . O10 . C11 . 110.78(10) yes
O10 . C11 . C12 . 110.00(13) yes
O10 . C11 . H112 . 107.7 no
C12 . C11 . H112 . 110.5 no
O10 . C11 . H111 . 107.3 no
C12 . C11 . H111 . 111.1 no
H112 . C11 . H111 . 110.1 no
C11 . C12 . O1 . 110.05(12) yes
C11 . C12 . H121 . 108.6 no
O1 . C12 . H121 . 106.5 no
C11 . C12 . H122 . 108.8 no
O1 . C12 . H122 . 110.2 no
H121 . C12 . H122 . 112.5 no
C9 . C13 . C14 . 113.73(11) yes
C9 . C13 . H132 . 109.7 no
C14 . C13 . H132 . 106.2 no
C9 . C13 . H131 . 110.1 no
C14 . C13 . H131 . 107.9 no
H132 . C13 . H131 . 109.0 no
C13 . C14 . O15 . 121.40(12) yes
C13 . C14 . C16 . 116.71(11) yes
O15 . C14 . C16 . 121.85(12) yes
C14 . C16 . C17 . 111.36(10) yes
C14 . C16 . C25 . 112.15(11) yes
C17 . C16 . C25 . 111.96(11) yes
C14 . C16 . C26 . 104.51(11) yes
C17 . C16 . C26 . 108.33(11) yes
C25 . C16 . C26 . 108.14(11) yes
C16 . C17 . O18 . 120.22(12) yes
C16 . C17 . N19 . 118.93(11) yes
O18 . C17 . N19 . 120.84(12) yes
C17 . N19 . C20 . 125.99(10) yes
C17 . N19 . C24 . 117.76(11) yes
C20 . N19 . C24 . 113.96(10) yes
N19 . C20 . C21 . 110.63(11) yes
N19 . C20 . H201 . 109.9 no
C21 . C20 . H201 . 108.0 no
N19 . C20 . H202 . 109.2 no
C21 . C20 . H202 . 109.6 no
H201 . C20 . H202 . 109.6 no
C20 . C21 . O22 . 111.19(12) yes
C20 . C21 . H212 . 109.0 no
O22 . C21 . H212 . 110.8 no
C20 . C21 . H211 . 107.9 no
O22 . C21 . H211 . 107.6 no
H212 . C21 . H211 . 110.3 no
C21 . O22 . C23 . 109.14(11) yes
O22 . C23 . C24 . 111.19(12) yes
O22 . C23 . H232 . 107.0 no
C24 . C23 . H232 . 109.8 no
O22 . C23 . H231 . 108.8 no
C24 . C23 . H231 . 109.4 no
H232 . C23 . H231 . 110.6 no
C23 . C24 . N19 . 110.58(12) yes
C23 . C24 . H241 . 110.4 no
N19 . C24 . H241 . 107.5 no
C23 . C24 . H242 . 109.5 no
N19 . C24 . H242 . 107.5 no
H241 . C24 . H242 . 111.4 no
C16 . C25 . H252 . 108.5 no
C16 . C25 . H251 . 110.9 no
H252 . C25 . H251 . 109.3 no
C16 . C25 . H253 . 109.0 no
H252 . C25 . H253 . 110.0 no
H251 . C25 . H253 . 109.2 no
C16 . C26 . H262 . 106.1 no
C16 . C26 . H261 . 108.8 no
H262 . C26 . H261 . 115.0 no
C16 . C26 . H263 . 107.9 no
H262 . C26 . H263 . 109.2 no
H261 . C26 . H263 . 109.5 no
C28 . O27 . C38 . 110.35(11) yes
O27 . C28 . C29 . 108.48(11) yes
O27 . C28 . C35 . 109.32(11) yes
C29 . C28 . C35 . 111.90(11) yes
O27 . C28 . H281 . 110.0 no
C29 . C28 . H281 . 109.9 no
C35 . C28 . H281 . 107.2 no
C28 . C29 . C30 . 120.27(12) yes
C28 . C29 . C34 . 120.51(12) yes
C30 . C29 . C34 . 119.18(12) yes
C29 . C30 . C31 . 120.37(13) yes
C29 . C30 . H301 . 120.3 no
C31 . C30 . H301 . 119.4 no
C30 . C31 . C32 . 120.09(13) yes
C30 . C31 . H311 . 119.2 no
C32 . C31 . H311 . 120.7 no
C31 . C32 . C33 . 119.79(13) yes
C31 . C32 . H321 . 119.8 no
C33 . C32 . H321 . 120.4 no
C32 . C33 . C34 . 120.18(14) yes
C32 . C33 . H331 . 119.3 no
C34 . C33 . H331 . 120.5 no
C29 . C34 . C33 . 120.38(13) yes
C29 . C34 . H341 . 119.0 no
C33 . C34 . H341 . 120.6 no
C28 . C35 . O36 . 110.22(11) yes
C28 . C35 . C39 . 111.73(11) yes
O36 . C35 . C39 . 106.43(11) yes
C28 . C35 . H351 . 110.4 no
O36 . C35 . H351 . 108.4 no
C39 . C35 . H351 . 109.6 no
C35 . O36 . C37 . 110.48(11) yes
O36 . C37 . C38 . 110.23(13) yes
O36 . C37 . H372 . 106.7 no
C38 . C37 . H372 . 109.8 no
O36 . C37 . H371 . 108.8 no
C38 . C37 . H371 . 110.2 no
H372 . C37 . H371 . 111.0 no
C37 . C38 . O27 . 110.50(13) yes
C37 . C38 . H381 . 108.5 no
O27 . C38 . H381 . 108.2 no
C37 . C38 . H382 . 109.7 no
O27 . C38 . H382 . 107.7 no
H381 . C38 . H382 . 112.2 no
C35 . C39 . C40 . 114.06(11) yes
C35 . C39 . H392 . 110.5 no
C40 . C39 . H392 . 109.2 no
C35 . C39 . H391 . 109.0 no
C40 . C39 . H391 . 106.3 no
H392 . C39 . H391 . 107.5 no
C39 . C40 . O41 . 121.68(13) yes
C39 . C40 . C42 . 116.70(11) yes
O41 . C40 . C42 . 121.56(12) yes
C40 . C42 . C43 . 110.76(11) yes
C40 . C42 . C51 . 103.80(12) yes
C43 . C42 . C51 . 108.46(11) yes
C40 . C42 . C52 . 112.92(11) yes
C43 . C42 . C52 . 112.35(12) yes
C51 . C42 . C52 . 108.07(12) yes
C42 . C43 . O44 . 120.21(13) yes
C42 . C43 . N45 . 118.73(11) yes
O44 . C43 . N45 . 121.01(13) yes
C43 . N45 . C46 . 126.01(11) yes
C43 . N45 . C50 . 117.88(12) yes
C46 . N45 . C50 . 114.29(11) yes
N45 . C46 . C47 . 111.18(11) yes
N45 . C46 . H461 . 108.1 no
C47 . C46 . H461 . 108.5 no
N45 . C46 . H462 . 109.5 no
C47 . C46 . H462 . 109.0 no
H461 . C46 . H462 . 110.6 no
C46 . C47 . O48 . 111.56(13) yes
C46 . C47 . H472 . 110.0 no
O48 . C47 . H472 . 107.6 no
C46 . C47 . H471 . 106.3 no
O48 . C47 . H471 . 112.2 no
H472 . C47 . H471 . 109.3 no
C47 . O48 . C49 . 108.25(11) yes
O48 . C49 . C50 . 110.97(12) yes
O48 . C49 . H492 . 106.8 no
C50 . C49 . H492 . 110.0 no
O48 . C49 . H491 . 109.9 no
C50 . C49 . H491 . 109.8 no
H492 . C49 . H491 . 109.3 no
C49 . C50 . N45 . 110.03(13) yes
C49 . C50 . H501 . 110.5 no
N45 . C50 . H501 . 108.5 no
C49 . C50 . H502 . 110.5 no
N45 . C50 . H502 . 108.2 no
H501 . C50 . H502 . 109.1 no
C42 . C51 . H512 . 108.3 no
C42 . C51 . H511 . 108.6 no
H512 . C51 . H511 . 111.7 no
C42 . C51 . H513 . 107.0 no
H512 . C51 . H513 . 110.6 no
H511 . C51 . H513 . 110.4 no
C42 . C52 . H522 . 109.3 no
C42 . C52 . H521 . 111.1 no
H522 . C52 . H521 . 110.6 no
C42 . C52 . H523 . 107.7 no
H522 . C52 . H523 . 109.8 no
H521 . C52 . H523 . 108.3 no

loop_
_geom_bond_atom_site_label_1
_geom_bond_site_symmetry_1
_geom_bond_atom_site_label_2
_geom_bond_site_symmetry_2
_geom_bond_distance
_geom_bond_publ_flag
O1 . C2 . 1.4324(16) yes
O1 . C12 . 1.4300(17) yes
C2 . C3 . 1.5071(18) yes
C2 . C9 . 1.5308(18) yes
C2 . H21 . 1.008 no
C3 . C4 . 1.3906(19) yes
C3 . C8 . 1.3894(19) yes
C4 . C5 . 1.389(2) yes
C4 . H41 . 0.970 no
C5 . C6 . 1.384(2) yes
C5 . H51 . 0.968 no
C6 . C7 . 1.383(2) yes
C6 . H61 . 0.955 no
C7 . C8 . 1.389(2) yes
C7 . H71 . 0.993 no
C8 . H81 . 0.978 no
C9 . O10 . 1.4324(16) yes
C9 . C13 . 1.5087(18) yes
C9 . H91 . 1.037 no
O10 . C11 . 1.4277(18) yes
C11 . C12 . 1.506(2) yes
C11 . H112 . 0.991 no
C11 . H111 . 0.993 no
C12 . H121 . 1.006 no
C12 . H122 . 1.001 no
C13 . C14 . 1.5200(18) yes
C13 . H132 . 0.991 no
C13 . H131 . 0.994 no
C14 . O15 . 1.2111(15) yes
C14 . C16 . 1.5305(18) yes
C16 . C17 . 1.5460(18) yes
C16 . C25 . 1.5391(19) yes
C16 . C26 . 1.5417(19) yes
C17 . O18 . 1.2269(15) yes
C17 . N19 . 1.3609(16) yes
N19 . C20 . 1.4618(16) yes
N19 . C24 . 1.4711(17) yes
C20 . C21 . 1.5117(19) yes
C20 . H201 . 0.979 no
C20 . H202 . 0.973 no
C21 . O22 . 1.4275(19) yes
C21 . H212 . 0.994 no
C21 . H211 . 0.981 no
O22 . C23 . 1.4275(19) yes
C23 . C24 . 1.514(2) yes
C23 . H232 . 0.995 no
C23 . H231 . 0.997 no
C24 . H241 . 0.980 no
C24 . H242 . 0.981 no
C25 . H252 . 0.985 no
C25 . H251 . 0.984 no
C25 . H253 . 0.980 no
C26 . H262 . 0.974 no
C26 . H261 . 0.989 no
C26 . H263 . 0.970 no
O27 . C28 . 1.4322(16) yes
O27 . C38 . 1.4311(17) yes
C28 . C29 . 1.5045(18) yes
C28 . C35 . 1.5367(19) yes
C28 . H281 . 1.030 no
C29 . C30 . 1.3914(18) yes
C29 . C34 . 1.3913(19) yes
C30 . C31 . 1.393(2) yes
C30 . H301 . 0.958 no
C31 . C32 . 1.385(2) yes
C31 . H311 . 0.971 no
C32 . C33 . 1.387(2) yes
C32 . H321 . 0.954 no
C33 . C34 . 1.389(2) yes
C33 . H331 . 0.974 no
C34 . H341 . 0.964 no
C35 . O36 . 1.4300(16) yes
C35 . C39 . 1.5093(18) yes
C35 . H351 . 1.028 no
O36 . C37 . 1.4259(19) yes
C37 . C38 . 1.501(2) yes
C37 . H372 . 0.989 no
C37 . H371 . 1.013 no
C38 . H381 . 1.014 no
C38 . H382 . 1.009 no
C39 . C40 . 1.5202(18) yes
C39 . H392 . 1.010 no
C39 . H391 . 0.991 no
C40 . O41 . 1.2096(16) yes
C40 . C42 . 1.5312(19) yes
C42 . C43 . 1.5450(19) yes
C42 . C51 . 1.540(2) yes
C42 . C52 . 1.5353(19) yes
C43 . O44 . 1.2297(16) yes
C43 . N45 . 1.3607(18) yes
N45 . C46 . 1.4663(17) yes
N45 . C50 . 1.4693(17) yes
C46 . C47 . 1.516(2) yes
C46 . H461 . 0.989 no
C46 . H462 . 0.974 no
C47 . O48 . 1.4253(19) yes
C47 . H472 . 0.990 no
C47 . H471 . 0.989 no
O48 . C49 . 1.431(2) yes
C49 . C50 . 1.508(2) yes
C49 . H492 . 1.013 no
C49 . H491 . 1.006 no
C50 . H501 . 1.003 no
C50 . H502 . 1.005 no
C51 . H512 . 0.966 no
C51 . H511 . 0.973 no
C51 . H513 . 0.967 no
C52 . H522 . 0.985 no
C52 . H521 . 0.967 no
C52 . H523 . 0.991 no

loop_
_geom_hbond_atom_site_label_D
_geom_hbond_site_symmetry_D
_geom_hbond_atom_site_label_H
_geom_hbond_site_symmetry_H
_geom_hbond_atom_site_label_A
_geom_hbond_site_symmetry_A
_geom_hbond_angle_DHA
_geom_hbond_distance_DH
_geom_hbond_distance_HA
_geom_hbond_distance_DA
_geom_hbond_publ_flag
C4 . H41 . O44 4_745 153 0.97 2.49 3.380(2) yes
C20 . H201 . C14 . 129 0.98 2.38 3.095(2) yes
C20 . H202 . O1 4_645 141 0.97 2.55 3.357(2) yes
C25 . H251 . C20 . 120 0.98 2.58 3.187(2) yes
C30 . H301 . O18 4_755 145 0.96 2.46 3.297(2) yes
C31 . H311 . O22 2_766 150 0.97 2.56 3.437(2) yes
C37 . H372 . O15 2_665 150 0.99 2.50 3.395(2) yes
C46 . H462 . C40 . 128 0.97 2.44 3.134(2) yes
C49 . H491 . O18 4_755 129 1.01 2.57 3.299(2) yes
C52 . H521 . C46 . 121 0.97 2.55 3.161(2) yes
